data_1567693
loop_
_publ_author_name
'Okuno, Tsunehisa'
'Doi, Ikue'

_publ_section_title
;
 10-[(4-Nitrophenyl)ethynyl]-10<i>H</i>-phenothiazine
;
_journal_coeditor_code BH4070
_journal_issue 9
_journal_name_full IUCrData
_journal_page_first x220942
_journal_paper_doi 10.1107/S2414314622009427
_journal_volume 7
_journal_year 2022
_chemical_formula_iupac 'C20 H12 N2 O2 S'
_chemical_formula_moiety 'C20 H12 N2 O2 S'
_chemical_formula_sum 'C20 H12 N2 O2 S'
_chemical_formula_weight 344.39
_chemical_name_systematic
;
10-[(4-Nitrophenyl)ethynyl]-10<i>H</i>-phenothiazine
;
_space_group_crystal_system triclinic
_space_group_IT_number 2
_space_group_name_Hall '-P 1'
_space_group_name_H-M_alt 'P -1'
_atom_sites_solution_hydrogens geom
_atom_sites_solution_primary direct
_atom_sites_solution_secondary difmap
_audit_creation_method 'by CrystalStructure 4.3'
_cell_angle_alpha 81.632(9)
_cell_angle_beta 81.394(10)
_cell_angle_gamma 66.649(8)
_cell_formula_units_Z 2
_cell_length_a 8.1891(15)
_cell_length_b 8.2417(15)
_cell_length_c 12.813(3)
_cell_measurement_reflns_used 2498
_cell_measurement_temperature 93
_cell_measurement_theta_max 31.30
_cell_measurement_theta_min 1.62
_cell_volume 781.5(3)
_computing_cell_refinement
;
CrystalClear (Rigaku, 2008)
;
_computing_data_collection
;
CrystalClear (Rigaku, 2008)
;
_computing_data_reduction
;
CrystalClear (Rigaku, 2008)
;
_computing_molecular_graphics
;
Ortep-3 for Windows (Farrugia, 2012)
;
_computing_publication_material
;
CrystalStructure (Rigaku, 2019)
;
_computing_structure_refinement
;
<i>SHELXL2014/7</i> (Sheldrick, 2015)
;
_computing_structure_solution
;
<i>SHELXD2013/2</i> (Sheldrick, 2008)
;
_diffrn_ambient_temperature 93
_diffrn_detector_area_resol_mean 7.111
_diffrn_measured_fraction_theta_full 0.981
_diffrn_measured_fraction_theta_max 0.981
_diffrn_measurement_device_type 'Rigaku Saturn724+'
_diffrn_measurement_method \w
_diffrn_radiation_type 'Mo K\a'
_diffrn_radiation_wavelength 0.71075
_diffrn_reflns_av_R_equivalents 0.0205
_diffrn_reflns_av_unetI/netI 0.0285
_diffrn_reflns_limit_h_max 9
_diffrn_reflns_limit_h_min -9
_diffrn_reflns_limit_k_max 9
_diffrn_reflns_limit_k_min -9
_diffrn_reflns_limit_l_max 15
_diffrn_reflns_limit_l_min -11
_diffrn_reflns_number 5406
_diffrn_reflns_theta_full 24.998
_diffrn_reflns_theta_max 24.998
_diffrn_reflns_theta_min 1.615
_diffrn_standards_number 0
_exptl_absorpt_coefficient_mu 0.223
_exptl_absorpt_correction_T_max 0.988
_exptl_absorpt_correction_T_min 0.977
_exptl_absorpt_correction_type numerical
_exptl_absorpt_process_details
;
(NUMABS; Rigaku, 1999)
;
_exptl_crystal_colour red
_exptl_crystal_density_diffrn 1.464
_exptl_crystal_density_method 'not measured'
_exptl_crystal_description block
_exptl_crystal_F_000 356.00
_exptl_crystal_size_max 0.147
_exptl_crystal_size_mid 0.121
_exptl_crystal_size_min 0.052
_refine_diff_density_max 0.24
_refine_diff_density_min -0.22
_refine_ls_extinction_method none
_refine_ls_goodness_of_fit_ref 1.091
_refine_ls_hydrogen_treatment constr
_refine_ls_number_parameters 226
_refine_ls_number_reflns 2701
_refine_ls_number_restraints 0
_refine_ls_R_factor_all 0.0476
_refine_ls_R_factor_gt 0.0373
_refine_ls_shift/su_max 0.001
_refine_ls_structure_factor_coef Fsqd
_refine_ls_weighting_details 'w = 1/[\s^2^(Fo^2^)+(0.0537P)^2^+0.2098P] where P=(Fo^2^+2Fc^2^)/3'
_refine_ls_weighting_scheme calc
_refine_ls_wR_factor_gt 0.0921
_refine_ls_wR_factor_ref 0.0997
_reflns_number_gt 2234
_reflns_number_total 2701
_reflns_threshold_expression F^2^>2.0\s(F^2^)
_cod_data_source_file bh4070.cif
_cod_data_source_block I
_cod_original_cell_volume 781.4(3)
_cod_database_code 1567693

loop_
_space_group_symop_id
_space_group_symop_operation_xyz
1 '+x, +y, +z'
2 '-x, -y, -z'

loop_
_atom_site_type_symbol
_atom_site_label
_atom_site_fract_x
_atom_site_fract_y
_atom_site_fract_z
_atom_site_U_iso_or_equiv
_atom_site_adp_type
_atom_site_calc_flag
_atom_site_occupancy
_atom_site_disorder_assembly
_atom_site_disorder_group
S S1 -0.18967(6) 1.42062(6) 0.10364(4) 0.02912(16) Uani d 1 . .
O O1 0.67949(19) -0.06179(18) 0.41540(13) 0.0439(4) Uani d 1 . .
O O2 0.5066(2) -0.10830(18) 0.32062(13) 0.0465(4) Uani d 1 . .
N N1 -0.02003(19) 1.04512(18) 0.21162(11) 0.0224(3) Uani d 1 . .
N N2 0.5590(2) -0.0089(2) 0.35670(14) 0.0341(4) Uani d 1 . .
C C1 -0.1331(2) 1.0636(2) 0.13171(13) 0.0211(4) Uani d 1 . .
C C2 -0.1530(2) 0.9172(2) 0.10350(14) 0.0256(4) Uani d 1 . .
H H2 -0.0962 0.8040 0.1403 0.031 Uiso calc 1 . .
C C3 -0.2544(2) 0.9333(3) 0.02236(15) 0.0283(4) Uani d 1 . .
H H3 -0.2634 0.8309 0.0022 0.034 Uiso calc 1 . .
C C4 -0.3429(2) 1.0989(2) -0.02954(15) 0.0279(4) Uani d 1 . .
H H4 -0.4134 1.1107 -0.0849 0.034 Uiso calc 1 . .
C C5 -0.3276(2) 1.2470(2) 0.00017(14) 0.0262(4) Uani d 1 . .
H H5 -0.3903 1.3608 -0.0341 0.031 Uiso calc 1 . .
C C6 -0.2220(2) 1.2315(2) 0.07908(14) 0.0231(4) Uani d 1 . .
C C7 -0.1384(2) 1.3617(2) 0.23645(14) 0.0224(4) Uani d 1 . .
C C8 -0.1760(2) 1.4970(2) 0.30086(15) 0.0263(4) Uani d 1 . .
H H8 -0.2378 1.6169 0.2748 0.032 Uiso calc 1 . .
C C9 -0.1241(2) 1.4584(2) 0.40224(15) 0.0274(4) Uani d 1 . .
H H9 -0.1490 1.5515 0.4454 0.033 Uiso calc 1 . .
C C10 -0.0355(2) 1.2829(2) 0.44086(15) 0.0283(4) Uani d 1 . .
H H10 0.0026 1.2558 0.5100 0.034 Uiso calc 1 . .
C C11 -0.0028(2) 1.1470(2) 0.37808(14) 0.0244(4) Uani d 1 . .
H H11 0.0552 1.0270 0.4053 0.029 Uiso calc 1 . .
C C12 -0.0541(2) 1.1850(2) 0.27614(14) 0.0216(4) Uani d 1 . .
C C13 0.0882(2) 0.8781(2) 0.24405(13) 0.0226(4) Uani d 1 . .
C C14 0.1838(2) 0.7265(2) 0.26460(14) 0.0234(4) Uani d 1 . .
C C15 0.2884(2) 0.5416(2) 0.28480(13) 0.0217(4) Uani d 1 . .
C C16 0.4081(2) 0.4783(2) 0.36260(14) 0.0255(4) Uani d 1 . .
H H16 0.4267 0.5599 0.4001 0.031 Uiso calc 1 . .
C C17 0.4991(2) 0.2982(2) 0.38510(15) 0.0268(4) Uani d 1 . .
H H17 0.5802 0.2548 0.4379 0.032 Uiso calc 1 . .
C C18 0.4703(2) 0.1825(2) 0.32941(15) 0.0251(4) Uani d 1 . .
C C19 0.3582(2) 0.2398(2) 0.24936(15) 0.0255(4) Uani d 1 . .
H H19 0.3436 0.1570 0.2110 0.031 Uiso calc 1 . .
C C20 0.2681(2) 0.4202(2) 0.22653(14) 0.0244(4) Uani d 1 . .
H H20 0.1919 0.4623 0.1711 0.029 Uiso calc 1 . .

loop_
_atom_site_aniso_label
_atom_site_aniso_U_11
_atom_site_aniso_U_22
_atom_site_aniso_U_33
_atom_site_aniso_U_12
_atom_site_aniso_U_13
_atom_site_aniso_U_23
S1 0.0395(3) 0.0158(2) 0.0288(3) -0.0084(2) -0.0061(2) 0.00428(18)
O1 0.0330(8) 0.0244(7) 0.0613(10) 0.0006(6) -0.0119(7) 0.0094(7)
O2 0.0478(9) 0.0152(7) 0.0734(12) -0.0077(6) -0.0084(8) -0.0054(7)
N1 0.0264(8) 0.0130(7) 0.0236(8) -0.0034(6) -0.0026(6) -0.0003(6)
N2 0.0272(9) 0.0167(8) 0.0481(11) -0.0020(7) 0.0046(8) 0.0011(8)
C1 0.0190(8) 0.0194(9) 0.0211(9) -0.0052(7) 0.0021(7) -0.0009(7)
C2 0.0245(9) 0.0182(9) 0.0299(10) -0.0057(7) 0.0014(8) -0.0004(7)
C3 0.0262(9) 0.0263(10) 0.0327(10) -0.0113(8) 0.0024(8) -0.0056(8)
C4 0.0221(9) 0.0333(10) 0.0272(10) -0.0098(8) -0.0005(7) -0.0033(8)
C5 0.0213(9) 0.0238(9) 0.0260(10) -0.0033(8) 0.0007(7) 0.0026(7)
C6 0.0235(9) 0.0187(9) 0.0228(9) -0.0055(7) 0.0023(7) -0.0012(7)
C7 0.0221(9) 0.0183(9) 0.0251(9) -0.0074(7) -0.0011(7) 0.0007(7)
C8 0.0253(9) 0.0152(9) 0.0356(11) -0.0067(7) 0.0013(8) -0.0013(7)
C9 0.0298(10) 0.0238(10) 0.0314(10) -0.0131(8) 0.0025(8) -0.0083(8)
C10 0.0328(10) 0.0252(10) 0.0274(10) -0.0122(8) -0.0028(8) -0.0012(8)
C11 0.0261(9) 0.0174(9) 0.0268(10) -0.0068(7) -0.0019(7) 0.0016(7)
C12 0.0207(8) 0.0155(8) 0.0259(9) -0.0054(7) 0.0016(7) -0.0024(7)
C13 0.0257(9) 0.0181(9) 0.0212(9) -0.0068(8) -0.0008(7) 0.0002(7)
C14 0.0270(9) 0.0183(9) 0.0228(9) -0.0067(8) -0.0022(7) -0.0018(7)
C15 0.0213(9) 0.0166(8) 0.0230(9) -0.0052(7) 0.0025(7) 0.0004(7)
C16 0.0257(9) 0.0203(9) 0.0290(10) -0.0074(8) -0.0005(8) -0.0036(7)
C17 0.0222(9) 0.0230(9) 0.0302(10) -0.0045(8) -0.0034(8) 0.0016(8)
C18 0.0205(9) 0.0142(9) 0.0338(10) -0.0021(7) 0.0026(8) -0.0003(7)
C19 0.0245(9) 0.0194(9) 0.0309(10) -0.0073(8) 0.0030(8) -0.0060(7)
C20 0.0241(9) 0.0209(9) 0.0256(9) -0.0066(7) -0.0007(7) -0.0020(7)

loop_
_atom_type_symbol
_atom_type_description
_atom_type_scat_dispersion_real
_atom_type_scat_dispersion_imag
_atom_type_scat_source
C C 0.0033 0.0016
;
International Tables for Crystallography
(Vol. C, Tables 4.2.6.8 and 6.1.1.4)
;
H H 0.0000 0.0000
;
International Tables for Crystallography
(Vol. C, Table 6.1.1.4)
;
N N 0.0061 0.0033
;
International Tables for Crystallography
(Vol. C, Tables 4.2.6.8 and 6.1.1.4)
;
O O 0.0106 0.0060
;
International Tables for Crystallography
(Vol. C, Tables 4.2.6.8 and 6.1.1.4)
;
S S 0.1246 0.1234
;
International Tables for Crystallography
(Vol. C, Tables 4.2.6.8 and 6.1.1.4)
;

loop_
_geom_angle_atom_site_label_1
_geom_angle_atom_site_label_2
_geom_angle_atom_site_label_3
_geom_angle_site_symmetry_1
_geom_angle_site_symmetry_3
_geom_angle
_geom_angle_publ_flag
C6 S1 C7 . . 100.18(8) ?
C13 N1 C12 . . 118.98(15) ?
C13 N1 C1 . . 116.86(15) ?
C12 N1 C1 . . 121.74(13) ?
O1 N2 O2 . . 123.51(16) ?
O1 N2 C18 . . 118.62(17) ?
O2 N2 C18 . . 117.86(17) ?
C2 C1 C6 . . 119.15(17) ?
C2 C1 N1 . . 120.85(15) ?
C6 C1 N1 . . 119.98(16) ?
C1 C2 C3 . . 120.95(17) ?
C1 C2 H2 . . 119.5 ?
C3 C2 H2 . . 119.5 ?
C2 C3 C4 . . 120.04(18) ?
C2 C3 H3 . . 120.0 ?
C4 C3 H3 . . 120.0 ?
C5 C4 C3 . . 119.34(18) ?
C5 C4 H4 . . 120.3 ?
C3 C4 H4 . . 120.3 ?
C4 C5 C6 . . 121.03(16) ?
C4 C5 H5 . . 119.5 ?
C6 C5 H5 . . 119.5 ?
C5 C6 C1 . . 119.45(17) ?
C5 C6 S1 . . 118.75(13) ?
C1 C6 S1 . . 121.63(14) ?
C8 C7 C12 . . 119.73(17) ?
C8 C7 S1 . . 118.41(13) ?
C12 C7 S1 . . 121.78(14) ?
C9 C8 C7 . . 120.60(16) ?
C9 C8 H8 . . 119.7 ?
C7 C8 H8 . . 119.7 ?
C8 C9 C10 . . 119.75(17) ?
C8 C9 H9 . . 120.1 ?
C10 C9 H9 . . 120.1 ?
C9 C10 C11 . . 119.86(17) ?
C9 C10 H10 . . 120.1 ?
C11 C10 H10 . . 120.1 ?
C12 C11 C10 . . 120.61(16) ?
C12 C11 H11 . . 119.7 ?
C10 C11 H11 . . 119.7 ?
C11 C12 C7 . . 119.39(16) ?
C11 C12 N1 . . 120.54(15) ?
C7 C12 N1 . . 120.07(16) ?
C14 C13 N1 . . 174.55(19) ?
C13 C14 C15 . . 175.25(19) ?
C16 C15 C20 . . 119.27(15) ?
C16 C15 C14 . . 121.62(16) ?
C20 C15 C14 . . 119.10(16) ?
C17 C16 C15 . . 120.40(17) ?
C17 C16 H16 . . 119.8 ?
C15 C16 H16 . . 119.8 ?
C18 C17 C16 . . 118.75(17) ?
C18 C17 H17 . . 120.6 ?
C16 C17 H17 . . 120.6 ?
C17 C18 C19 . . 122.61(16) ?
C17 C18 N2 . . 119.09(17) ?
C19 C18 N2 . . 118.29(17) ?
C20 C19 C18 . . 118.49(17) ?
C20 C19 H19 . . 120.8 ?
C18 C19 H19 . . 120.8 ?
C19 C20 C15 . . 120.37(17) ?
C19 C20 H20 . . 119.8 ?
C15 C20 H20 . . 119.8 ?

loop_
_geom_bond_atom_site_label_1
_geom_bond_atom_site_label_2
_geom_bond_site_symmetry_2
_geom_bond_distance
_geom_bond_publ_flag
S1 C6 . 1.7591(19) ?
S1 C7 . 1.7661(19) ?
O1 N2 . 1.231(2) ?
O2 N2 . 1.232(2) ?
N1 C13 . 1.353(2) ?
N1 C12 . 1.430(2) ?
N1 C1 . 1.434(2) ?
N2 C18 . 1.464(2) ?
C1 C2 . 1.383(3) ?
C1 C6 . 1.406(2) ?
C2 C3 . 1.385(3) ?
C2 H2 . 0.9500 ?
C3 C4 . 1.388(3) ?
C3 H3 . 0.9500 ?
C4 C5 . 1.386(3) ?
C4 H4 . 0.9500 ?
C5 C6 . 1.386(3) ?
C5 H5 . 0.9500 ?
C7 C8 . 1.392(2) ?
C7 C12 . 1.396(2) ?
C8 C9 . 1.381(3) ?
C8 H8 . 0.9500 ?
C9 C10 . 1.390(3) ?
C9 H9 . 0.9500 ?
C10 C11 . 1.390(3) ?
C10 H10 . 0.9500 ?
C11 C12 . 1.386(3) ?
C11 H11 . 0.9500 ?
C13 C14 . 1.198(2) ?
C14 C15 . 1.428(2) ?
C15 C16 . 1.401(3) ?
C15 C20 . 1.405(2) ?
C16 C17 . 1.380(2) ?
C16 H16 . 0.9500 ?
C17 C18 . 1.379(3) ?
C17 H17 . 0.9500 ?
C18 C19 . 1.384(3) ?
C19 C20 . 1.382(2) ?
C19 H19 . 0.9500 ?
C20 H20 . 0.9500 ?

loop_
_geom_torsion_atom_site_label_1
_geom_torsion_atom_site_label_2
_geom_torsion_atom_site_label_3
_geom_torsion_atom_site_label_4
_geom_torsion_site_symmetry_1
_geom_torsion_site_symmetry_2
_geom_torsion_site_symmetry_3
_geom_torsion_site_symmetry_4
_geom_torsion
_geom_torsion_publ_flag
C13 N1 C1 C2 . . . . 11.1(2) ?
C12 N1 C1 C2 . . . . -151.03(16) ?
C13 N1 C1 C6 . . . . -167.32(15) ?
C12 N1 C1 C6 . . . . 30.6(2) ?
C6 C1 C2 C3 . . . . 2.0(3) ?
N1 C1 C2 C3 . . . . -176.47(15) ?
C1 C2 C3 C4 . . . . -2.2(3) ?
C2 C3 C4 C5 . . . . 0.5(3) ?
C3 C4 C5 C6 . . . . 1.5(3) ?
C4 C5 C6 C1 . . . . -1.7(3) ?
C4 C5 C6 S1 . . . . 173.52(13) ?
C2 C1 C6 C5 . . . . 0.0(2) ?
N1 C1 C6 C5 . . . . 178.45(15) ?
C2 C1 C6 S1 . . . . -175.11(13) ?
N1 C1 C6 S1 . . . . 3.3(2) ?
C7 S1 C6 C5 . . . . 155.97(14) ?
C7 S1 C6 C1 . . . . -28.87(16) ?
C6 S1 C7 C8 . . . . -153.28(14) ?
C6 S1 C7 C12 . . . . 29.96(16) ?
C12 C7 C8 C9 . . . . 2.6(3) ?
S1 C7 C8 C9 . . . . -174.25(14) ?
C7 C8 C9 C10 . . . . -0.7(3) ?
C8 C9 C10 C11 . . . . -1.3(3) ?
C9 C10 C11 C12 . . . . 1.5(3) ?
C10 C11 C12 C7 . . . . 0.3(3) ?
C10 C11 C12 N1 . . . . 179.89(16) ?
C8 C7 C12 C11 . . . . -2.3(3) ?
S1 C7 C12 C11 . . . . 174.37(13) ?
C8 C7 C12 N1 . . . . 178.07(16) ?
S1 C7 C12 N1 . . . . -5.2(2) ?
C13 N1 C12 C11 . . . . -10.9(2) ?
C1 N1 C12 C11 . . . . 150.89(16) ?
C13 N1 C12 C7 . . . . 168.71(15) ?
C1 N1 C12 C7 . . . . -29.5(2) ?
C20 C15 C16 C17 . . . . -2.9(3) ?
C14 C15 C16 C17 . . . . 175.91(16) ?
C15 C16 C17 C18 . . . . 0.2(3) ?
C16 C17 C18 C19 . . . . 2.3(3) ?
C16 C17 C18 N2 . . . . -176.74(15) ?
O1 N2 C18 C17 . . . . -12.3(2) ?
O2 N2 C18 C17 . . . . 166.68(17) ?
O1 N2 C18 C19 . . . . 168.69(17) ?
O2 N2 C18 C19 . . . . -12.4(2) ?
C17 C18 C19 C20 . . . . -1.8(3) ?
N2 C18 C19 C20 . . . . 177.16(15) ?
C18 C19 C20 C15 . . . . -1.0(2) ?
C16 C15 C20 C19 . . . . 3.3(3) ?
C14 C15 C20 C19 . . . . -175.53(16) ?
